data_4100489
_journal_name_full 'Journal of the American Chemical Society'
_journal_paper_doi 10.1021/ja051584d
_journal_year 2005
_chemical_absolute_configuration .
_chemical_formula_moiety 'C43 H34 Fe2 N2 O3 P2 S2'
_chemical_formula_sum 'C43 H34 Fe2 N2 O3 P2 S2'
_chemical_formula_weight 864.48
_space_group_IT_number 14
_symmetry_cell_setting monoclinic
_symmetry_space_group_name_Hall '-P 2ybc'
_symmetry_space_group_name_H-M 'P 1 21/c 1'
_cell_angle_alpha 90.00
_cell_angle_beta 97.765(7)
_cell_angle_gamma 90.00
_cell_formula_units_Z 4
_cell_length_a 9.869(4)
_cell_length_b 13.787(6)
_cell_length_c 29.042(12)
_cell_measurement_temperature 193(2)
_cell_volume 3915(3)
_diffrn_ambient_temperature 193(2)
_exptl_crystal_density_diffrn 1.467
_cod_depositor_comments
;
The following automatic conversions were performed:
'_symmetry_cell_setting' value 'Monoclinic' changed to 'monoclinic'
according to '/home/saulius/struct/CIF-dictionaries/cif_core.dic'
dictionary named 'cif_core.dic' version 2.4.1 from 2010-06-29.

Automatic conversion script
Id: cif_fix_enum 1527 2010-12-29 10:47:43Z saulius 
;
_cod_original_sg_symbol_Hall '-P 2ybc '
_cod_original_sg_symbol_H-M 'P 21/c'
_cod_database_code 4100489

loop_
_symmetry_equiv_pos_as_xyz
'x, y, z'
'-x, y+1/2, -z+1/2'
'-x, -y, -z'
'x, -y-1/2, z-1/2'

loop_
_atom_site_label
_atom_site_type_symbol
_atom_site_fract_x
_atom_site_fract_y
_atom_site_fract_z
_atom_site_U_iso_or_equiv
_atom_site_adp_type
_atom_site_occupancy
_atom_site_symmetry_multiplicity
_atom_site_calc_flag
_atom_site_refinement_flags
_atom_site_disorder_assembly
_atom_site_disorder_group
C1 C 0.2675(4) 0.1598(3) -0.04971(17) 0.032(2) Uani 1 1 d GU . .
C2 C 0.3118(4) 0.0736(3) -0.02780(12) 0.036(2) Uani 1 1 d GU . .
H2A H 0.3010 0.0634 0.0039 0.043 Uiso 1 1 calc R . .
C3 C 0.3717(4) 0.0023(3) -0.05220(17) 0.036(2) Uani 1 1 d GU . .
H3A H 0.4020 -0.0566 -0.0372 0.044 Uiso 1 1 calc R . .
C4 C 0.3875(4) 0.0172(3) -0.09852(17) 0.052(2) Uani 1 1 d GU . .
H4A H 0.4284 -0.0315 -0.1152 0.062 Uiso 1 1 calc R . .
C5 C 0.3432(5) 0.1034(4) -0.12044(12) 0.079(3) Uani 1 1 d GU . .
H5A H 0.3539 0.1135 -0.1521 0.095 Uiso 1 1 calc R . .
C6 C 0.2832(4) 0.1747(3) -0.09603(17) 0.053(2) Uani 1 1 d GU . .
H6A H 0.2530 0.2335 -0.1110 0.064 Uiso 1 1 calc R . .
C7 C 0.2452(5) 0.3642(2) -0.04450(15) 0.0252(19) Uani 1 1 d GU . .
C8 C 0.3862(4) 0.3769(3) -0.03921(14) 0.044(2) Uani 1 1 d GU . .
H8A H 0.4448 0.3272 -0.0253 0.053 Uiso 1 1 calc R . .
C9 C 0.4413(4) 0.4621(3) -0.05421(15) 0.049(2) Uani 1 1 d GU . .
H9A H 0.5376 0.4708 -0.0506 0.059 Uiso 1 1 calc R . .
C10 C 0.3554(5) 0.5347(3) -0.07450(14) 0.043(2) Uani 1 1 d GU . .
H10A H 0.3931 0.5930 -0.0847 0.051 Uiso 1 1 calc R . .
C11 C 0.2145(5) 0.5221(3) -0.07979(14) 0.051(3) Uani 1 1 d GU . .
H11A H 0.1558 0.5717 -0.0937 0.061 Uiso 1 1 calc R . .
C12 C 0.1593(3) 0.4368(3) -0.06479(15) 0.040(2) Uani 1 1 d GU . .
H12A H 0.0630 0.4281 -0.0684 0.048 Uiso 1 1 calc R . .
C13 C -0.0002(3) 0.2466(3) -0.04643(16) 0.0337(19) Uani 1 1 d GU . .
C14 C -0.0953(5) 0.3047(3) -0.02827(13) 0.040(2) Uani 1 1 d GU . .
H14A H -0.0657 0.3505 -0.0046 0.047 Uiso 1 1 calc R . .
C15 C -0.2336(5) 0.2957(3) -0.04472(18) 0.064(3) Uani 1 1 d GU . .
H15A H -0.2986 0.3354 -0.0323 0.077 Uiso 1 1 calc R . .
C16 C -0.2770(4) 0.2286(4) -0.07932(18) 0.087(4) Uani 1 1 d GU . .
H16A H -0.3715 0.2224 -0.0906 0.105 Uiso 1 1 calc R . .
C17 C -0.1819(6) 0.1705(3) -0.09748(14) 0.085(3) Uani 1 1 d GU . .
H17A H -0.2116 0.1247 -0.1211 0.102 Uiso 1 1 calc R . .
C18 C -0.0436(5) 0.1795(3) -0.08103(16) 0.059(3) Uani 1 1 d GU . .
H18A H 0.0214 0.1399 -0.0934 0.070 Uiso 1 1 calc R . .
C19 C 0.1687(4) 0.4154(2) 0.20157(19) 0.0307(19) Uani 1 1 d GU . .
C20 C 0.1333(4) 0.4695(3) 0.16138(14) 0.041(2) Uani 1 1 d GU . .
H20A H 0.0914 0.4388 0.1338 0.049 Uiso 1 1 calc R . .
C21 C 0.1592(4) 0.5686(3) 0.16155(15) 0.054(2) Uani 1 1 d GU . .
H21A H 0.1350 0.6057 0.1341 0.064 Uiso 1 1 calc R . .
C22 C 0.2204(4) 0.6136(2) 0.2019(2) 0.061(3) Uani 1 1 d GU . .
H22A H 0.2381 0.6813 0.2020 0.073 Uiso 1 1 calc R . .
C23 C 0.2558(4) 0.5594(4) 0.24210(15) 0.067(3) Uani 1 1 d GU . .
H23A H 0.2977 0.5901 0.2697 0.080 Uiso 1 1 calc R . .
C24 C 0.2300(4) 0.4603(4) 0.24193(14) 0.057(2) Uani 1 1 d GU . .
H24A H 0.2542 0.4233 0.2694 0.068 Uiso 1 1 calc R . .
C25 C 0.2062(5) 0.2310(3) 0.25084(14) 0.0337(19) Uani 1 1 d GU . .
C26 C 0.1369(4) 0.1645(3) 0.27505(17) 0.049(2) Uani 1 1 d GU . .
H26A H 0.0412 0.1555 0.2669 0.059 Uiso 1 1 calc R . .
C27 C 0.2075(6) 0.1112(3) 0.31123(16) 0.061(3) Uani 1 1 d GU . .
H27A H 0.1601 0.0658 0.3278 0.074 Uiso 1 1 calc R . .
C28 C 0.3475(6) 0.1243(3) 0.32320(14) 0.069(3) Uani 1 1 d GU . .
H28A H 0.3958 0.0879 0.3479 0.083 Uiso 1 1 calc R . .
C29 C 0.4168(4) 0.1908(4) 0.29898(18) 0.065(3) Uani 1 1 d GU . .
H29A H 0.5125 0.1998 0.3072 0.078 Uiso 1 1 calc R . .
C30 C 0.3462(5) 0.2441(3) 0.26281(17) 0.051(2) Uani 1 1 d GU . .
H30A H 0.3936 0.2895 0.2463 0.061 Uiso 1 1 calc R . .
C31 C -0.0591(3) 0.3011(3) 0.20971(17) 0.0288(19) Uani 1 1 d GU . .
C32 C -0.1673(5) 0.2666(3) 0.17838(13) 0.036(2) Uani 1 1 d GU . .
H32A H -0.1500 0.2265 0.1532 0.043 Uiso 1 1 calc R . .
C33 C -0.3009(4) 0.2908(3) 0.18384(16) 0.050(3) Uani 1 1 d GU . .
H33A H -0.3749 0.2673 0.1624 0.060 Uiso 1 1 calc R . .
C34 C -0.3264(4) 0.3495(3) 0.22063(19) 0.055(3) Uani 1 1 d GU . .
H34A H -0.4177 0.3661 0.2244 0.066 Uiso 1 1 calc R . .
C35 C -0.2181(5) 0.3840(3) 0.25196(15) 0.055(3) Uani 1 1 d GU . .
H35A H -0.2355 0.4242 0.2771 0.066 Uiso 1 1 calc R . .
C36 C -0.0845(4) 0.3598(3) 0.24650(15) 0.040(2) Uani 1 1 d GU . .
H36A H -0.0105 0.3834 0.2679 0.047 Uiso 1 1 calc R . .
C37 C 0.0050(7) 0.0802(4) 0.0515(2) 0.049(2) Uani 1 1 d U . .
H37A H -0.0034 0.0718 0.0174 0.059 Uiso 1 1 calc R . .
H37B H -0.0244 0.0189 0.0649 0.059 Uiso 1 1 calc R . .
C38 C -0.0890(6) 0.1598(4) 0.0622(2) 0.049(2) Uani 1 1 d U . .
H38A H -0.1456 0.1370 0.0857 0.059 Uiso 1 1 calc R . .
H38B H -0.1511 0.1769 0.0337 0.059 Uiso 1 1 calc R . .
C39 C 0.2971(6) 0.2890(5) 0.1288(2) 0.0304(18) Uani 1 1 d U . .
C40 C 0.2175(7) 0.3879(5) 0.0542(2) 0.0291(19) Uani 1 1 d U . .
C41 C 0.4020(7) 0.2368(5) 0.0544(2) 0.0245(18) Uani 1 1 d U . .
C42 C 0.3062(7) 0.1292(5) 0.1675(3) 0.044(2) Uani 1 1 d U . .
C43 C 0.0496(7) 0.0983(5) 0.1589(2) 0.034(2) Uani 1 1 d U . .
Fe1 Fe 0.21212(9) 0.25913(7) 0.05823(4) 0.0320(3) Uani 1 1 d U . .
Fe2 Fe 0.16760(10) 0.19565(7) 0.13714(4) 0.0359(3) Uani 1 1 d U . .
O1 O 0.3861(4) 0.3404(3) 0.14329(15) 0.0401(15) Uani 1 1 d U . .
O2 O 0.2148(5) 0.4705(3) 0.05208(17) 0.0491(16) Uani 1 1 d U . .
O3 O 0.3937(5) 0.0805(4) 0.18568(18) 0.0637(19) Uani 1 1 d U . .
N1 N 0.5186(5) 0.2253(4) 0.0556(2) 0.045(2) Uani 1 1 d U . .
N2 N -0.0160(6) 0.0358(4) 0.1704(2) 0.059(2) Uani 1 1 d U . .
P1 P 0.18015(17) 0.25352(13) -0.02027(7) 0.0303(5) Uani 1 1 d U . .
P2 P 0.11885(18) 0.28621(13) 0.19905(7) 0.0377(6) Uani 1 1 d U . .
S1 S 0.1834(2) 0.10206(12) 0.07387(7) 0.0433(6) Uani 1 1 d U . .
S2 S 0.00645(17) 0.26569(12) 0.08386(6) 0.0352(6) Uani 1 1 d U . .

loop_
_atom_site_aniso_label
_atom_site_aniso_U_11
_atom_site_aniso_U_22
_atom_site_aniso_U_33
_atom_site_aniso_U_23
_atom_site_aniso_U_13
_atom_site_aniso_U_12
C1 0.043(5) 0.021(4) 0.031(5) 0.001(4) 0.005(4) 0.000(4)
C2 0.054(5) 0.027(4) 0.027(5) -0.002(4) 0.006(4) 0.002(4)
C3 0.035(5) 0.030(5) 0.042(6) -0.007(4) -0.002(5) 0.009(4)
C4 0.062(6) 0.049(5) 0.043(6) -0.017(5) 0.002(5) 0.009(5)
C5 0.148(9) 0.061(6) 0.033(6) 0.001(4) 0.029(6) 0.021(6)
C6 0.105(7) 0.037(5) 0.018(5) -0.006(4) 0.006(5) 0.008(5)
C7 0.030(4) 0.028(4) 0.017(5) -0.002(4) 0.003(4) -0.003(3)
C8 0.034(5) 0.040(5) 0.056(7) 0.008(4) 0.001(5) -0.004(4)
C9 0.047(5) 0.046(6) 0.052(7) 0.010(5) 0.001(5) -0.011(4)
C10 0.068(6) 0.028(5) 0.035(6) 0.006(4) 0.018(5) -0.012(4)
C11 0.057(5) 0.032(5) 0.068(7) 0.011(5) 0.029(5) 0.006(4)
C12 0.037(5) 0.027(4) 0.056(7) 0.008(4) 0.006(5) 0.003(4)
C13 0.030(4) 0.017(4) 0.052(6) 0.005(4) -0.001(4) -0.001(3)
C14 0.026(4) 0.038(5) 0.055(6) 0.016(4) 0.007(4) 0.006(4)
C15 0.041(5) 0.054(6) 0.095(8) 0.038(5) 0.004(5) 0.018(5)
C16 0.048(5) 0.056(8) 0.145(11) 0.021(6) -0.033(6) -0.011(5)
C17 0.075(7) 0.035(6) 0.126(9) 0.008(5) -0.056(6) -0.002(5)
C18 0.065(5) 0.020(5) 0.080(8) 0.006(4) -0.030(5) 0.009(4)
C19 0.029(5) 0.039(4) 0.026(5) -0.011(3) 0.007(4) 0.002(4)
C20 0.050(5) 0.032(4) 0.040(6) -0.003(4) 0.005(4) -0.007(4)
C21 0.049(6) 0.035(5) 0.079(7) -0.002(5) 0.017(5) -0.008(5)
C22 0.050(6) 0.032(5) 0.104(8) -0.021(5) 0.019(6) -0.010(4)
C23 0.078(7) 0.052(6) 0.071(7) -0.034(5) 0.013(6) -0.027(6)
C24 0.073(6) 0.051(5) 0.043(6) -0.015(4) -0.007(5) -0.009(5)
C25 0.036(4) 0.041(5) 0.024(4) -0.005(4) 0.003(4) -0.006(4)
C26 0.053(5) 0.055(6) 0.041(7) 0.001(4) 0.015(4) -0.002(4)
C27 0.086(6) 0.066(6) 0.033(7) 0.005(5) 0.011(5) -0.005(6)
C28 0.078(7) 0.087(8) 0.038(7) 0.002(5) -0.004(6) 0.020(6)
C29 0.031(5) 0.101(8) 0.062(8) 0.000(5) 0.001(5) 0.017(5)
C30 0.039(5) 0.069(6) 0.043(6) -0.006(5) -0.001(4) -0.008(5)
C31 0.032(4) 0.027(5) 0.025(6) 0.006(4) -0.002(3) 0.000(3)
C32 0.027(4) 0.040(5) 0.038(6) 0.008(4) -0.009(4) 0.003(4)
C33 0.027(4) 0.068(7) 0.055(7) 0.023(4) 0.006(5) 0.003(4)
C34 0.027(5) 0.049(6) 0.094(9) 0.021(5) 0.030(5) 0.006(4)
C35 0.043(5) 0.045(5) 0.080(7) 0.001(5) 0.025(5) 0.001(5)
C36 0.041(5) 0.029(5) 0.048(6) 0.000(4) 0.003(4) 0.002(4)
C37 0.083(6) 0.025(4) 0.040(6) 0.001(4) 0.010(5) -0.020(4)
C38 0.052(5) 0.038(5) 0.056(6) -0.003(5) -0.001(4) -0.022(4)
C39 0.026(4) 0.031(4) 0.035(4) -0.003(3) 0.007(3) 0.008(3)
C40 0.033(5) 0.029(4) 0.025(5) 0.000(4) 0.005(4) 0.006(4)
C41 0.040(4) 0.022(4) 0.011(4) 0.001(4) 0.001(4) -0.001(4)
C42 0.040(5) 0.037(5) 0.055(6) 0.002(4) 0.008(4) -0.007(4)
C43 0.038(5) 0.036(5) 0.029(5) 0.003(4) 0.007(4) 0.002(4)
Fe1 0.0386(7) 0.0189(6) 0.0388(9) 0.0010(6) 0.0066(6) 0.0023(6)
Fe2 0.0406(7) 0.0290(7) 0.0387(9) 0.0013(6) 0.0075(6) 0.0017(6)
O1 0.033(3) 0.047(4) 0.040(4) -0.006(3) 0.004(3) -0.004(3)
O2 0.072(4) 0.022(3) 0.056(4) 0.001(3) 0.018(3) -0.002(3)
O3 0.064(4) 0.066(4) 0.061(5) 0.022(3) 0.007(4) 0.020(3)
N1 0.033(4) 0.027(4) 0.073(5) 0.000(3) 0.005(4) -0.002(3)
N2 0.070(5) 0.051(5) 0.060(6) 0.011(4) 0.022(4) -0.017(4)
P1 0.0354(12) 0.0194(11) 0.0355(14) 0.0049(12) 0.0024(11) 0.0046(11)
P2 0.0364(14) 0.0378(14) 0.0396(17) 0.0013(12) 0.0073(12) -0.0011(11)
S1 0.0698(16) 0.0208(11) 0.0428(16) 0.0012(11) 0.0196(13) 0.0017(11)
S2 0.0357(12) 0.0263(12) 0.0428(15) -0.0039(11) 0.0026(10) -0.0054(10)

loop_
_geom_bond_atom_site_label_1
_geom_bond_atom_site_label_2
_geom_bond_distance
_geom_bond_site_symmetry_2
_geom_bond_publ_flag
C1 C2 1.3900 . ?
C1 C6 1.3900 . ?
C1 P1 1.829(3) . ?
C2 C3 1.3900 . ?
C2 H2A 0.9500 . ?
C3 C4 1.3900 . ?
C3 H3A 0.9500 . ?
C4 C5 1.3900 . ?
C4 H4A 0.9500 . ?
C5 C6 1.3900 . ?
C5 H5A 0.9500 . ?
C6 H6A 0.9500 . ?
C7 C8 1.3900 . ?
C7 C12 1.3900 . ?
C7 P1 1.832(3) . ?
C8 C9 1.3900 . ?
C8 H8A 0.9500 . ?
C9 C10 1.3900 . ?
C9 H9A 0.9500 . ?
C10 C11 1.3900 . ?
C10 H10A 0.9500 . ?
C11 C12 1.3900 . ?
C11 H11A 0.9500 . ?
C12 H12A 0.9500 . ?
C13 C14 1.3900 . ?
C13 C18 1.3900 . ?
C13 P1 1.841(4) . ?
C14 C15 1.3900 . ?
C14 H14A 0.9500 . ?
C15 C16 1.3900 . ?
C15 H15A 0.9500 . ?
C16 C17 1.3900 . ?
C16 H16A 0.9500 . ?
C17 C18 1.3900 . ?
C17 H17A 0.9500 . ?
C18 H18A 0.9500 . ?
C19 C20 1.3900 . ?
C19 C24 1.3900 . ?
C19 P2 1.846(3) . ?
C20 C21 1.3900 . ?
C20 H20A 0.9500 . ?
C21 C22 1.3900 . ?
C21 H21A 0.9500 . ?
C22 C23 1.3900 . ?
C22 H22A 0.9500 . ?
C23 C24 1.3900 . ?
C23 H23A 0.9500 . ?
C24 H24A 0.9500 . ?
C25 C26 1.3900 . ?
C25 C30 1.3900 . ?
C25 P2 1.799(4) . ?
C26 C27 1.3900 . ?
C26 H26A 0.9500 . ?
C27 C28 1.3900 . ?
C27 H27A 0.9500 . ?
C28 C29 1.3900 . ?
C28 H28A 0.9500 . ?
C29 C30 1.3900 . ?
C29 H29A 0.9500 . ?
C30 H30A 0.9500 . ?
C31 C32 1.3900 . ?
C31 C36 1.3900 . ?
C31 P2 1.836(4) . ?
C32 C33 1.3900 . ?
C32 H32A 0.9500 . ?
C33 C34 1.3900 . ?
C33 H33A 0.9500 . ?
C34 C35 1.3900 . ?
C34 H34A 0.9500 . ?
C35 C36 1.3900 . ?
C35 H35A 0.9500 . ?
C36 H36A 0.9500 . ?
C37 C38 1.496(7) . ?
C37 S1 1.817(6) . ?
C37 H37A 0.9900 . ?
C37 H37B 0.9900 . ?
C38 S2 1.804(6) . ?
C38 H38A 0.9900 . ?
C38 H38B 0.9900 . ?
C39 O1 1.161(6) . ?
C39 Fe2 1.853(7) . ?
C39 Fe1 2.148(7) . ?
C40 O2 1.141(6) . ?
C40 Fe1 1.781(6) . ?
C41 N1 1.157(6) . ?
C41 Fe1 1.917(6) . ?
C42 O3 1.163(7) . ?
C42 Fe2 1.778(8) . ?
C43 N2 1.154(7) . ?
C43 Fe2 1.938(7) . ?
Fe1 S1 2.239(2) . ?
Fe1 S2 2.256(2) . ?
Fe1 P1 2.260(2) . ?
Fe1 Fe2 2.5461(17) . ?
Fe2 S1 2.268(2) . ?
Fe2 S2 2.278(2) . ?
Fe2 P2 2.293(2) . ?
